data_4074358
loop_
_publ_author_name
'Shaw-Taberlet, Jennifer A.'
'Sinbandhit, Sourisak'
'Roisnel, Thierry'
'Hamon, Jean-Ren\'e'
'Lapinte, Claude'

_publ_section_title
;
 Stereoelectronic Effects of the Arenophile (\h5-Cp*)Ru+in Electron-Rich
 \s-Arylacetylide Iron Complexes Including Redox-Driven Haptotropic
 Rearrangement:&#x00A0; An Approach toward Readable Binary Molecular
 Memory Components
;
_journal_issue 22
_journal_name_full Organometallics
_journal_page_first 5311
_journal_paper_doi 10.1021/om060575q
_journal_volume 25
_journal_year 2006
_chemical_compound_source 'synthesis as described'
_chemical_formula_moiety 'C128 H138 F12 Fe2 O3 P6 Ru2'
_chemical_formula_sum 'C128 H138 F12 Fe2 O3 P6 Ru2'
_chemical_formula_weight 2452.04
_chemical_name_systematic
;
 ?
;
_space_group_IT_number 2
_symmetry_cell_setting triclinic
_symmetry_Int_Tables_number 2
_symmetry_space_group_name_Hall '-P 1'
_symmetry_space_group_name_H-M 'P -1'
_atom_sites_solution_hydrogens geom
_atom_sites_solution_primary direct
_atom_sites_solution_secondary difmap
_audit_conform_dict_location ftp://ftp.iucr.org/pub/cif_core.dic
_audit_conform_dict_name cif_core.dic
_audit_conform_dict_version 2.3
_audit_creation_date 2005-10-14T18:24:24-00:00
_audit_creation_method 'WinGX routine CIF_UPDATE'
_cell_angle_alpha 75.913(14)
_cell_angle_beta 71.718(13)
_cell_angle_gamma 62.844(11)
_cell_formula_units_Z 2
_cell_length_a 16.716(2)
_cell_length_b 17.619(3)
_cell_length_c 23.037(4)
_cell_measurement_reflns_used 117564
_cell_measurement_temperature 100(2)
_cell_measurement_theta_max 27.485
_cell_measurement_theta_min 2.91
_cell_measurement_wavelength 0.71073
_cell_volume 5691.7(17)
_computing_cell_refinement 'Dirax/lsq (Duisenberg & Schreurs, 1989-2000)'
_computing_data_collection 'Collect (Nonius BV, 1997-2000)'
_computing_data_reduction 'EvalCCD (Duisenberg & Schreurs 1990-2000)'
_computing_molecular_graphics 'Ortep-3 for Windows (Farrugia, 1997)'
_computing_publication_material 'WinGX publication routines (Farrugia, 1999)'
_computing_structure_refinement 'SHELXL-97 (Sheldrick, 1997)'
_computing_structure_solution 'SIR97 (Altomare, 1999)'
_diffrn_ambient_temperature 100(2)
_diffrn_detector 'CCD plate'
_diffrn_detector_area_resol_mean 9
_diffrn_measured_fraction_theta_full 0.771
_diffrn_measured_fraction_theta_max 0.771
_diffrn_measurement_device '95mm CCD camera on \k-goniostat'
_diffrn_measurement_device_type KappaCCD
_diffrn_measurement_method 'CCD rotation images, thick slices'
_diffrn_orient_matrix_type 'by Nonius Collect from scalepack cell'
_diffrn_orient_matrix_UB_11 0.513178E-1
_diffrn_orient_matrix_UB_12 0.196305E-1
_diffrn_orient_matrix_UB_13 -0.145152E-1
_diffrn_orient_matrix_UB_21 0.404122E-1
_diffrn_orient_matrix_UB_22 -0.524265E-1
_diffrn_orient_matrix_UB_23 -0.216021E-1
_diffrn_orient_matrix_UB_31 -0.228602E-1
_diffrn_orient_matrix_UB_32 0.315366E-1
_diffrn_orient_matrix_UB_33 -0.380404E-1
_diffrn_radiation_monochromator graphite
_diffrn_radiation_probe x-ray
_diffrn_radiation_type MoK\a
_diffrn_radiation_wavelength 0.71073
_diffrn_reflns_av_R_equivalents 0.033
_diffrn_reflns_av_unetI/netI 0.0585
_diffrn_reflns_limit_h_max 21
_diffrn_reflns_limit_h_min -21
_diffrn_reflns_limit_k_max 22
_diffrn_reflns_limit_k_min -22
_diffrn_reflns_limit_l_max 29
_diffrn_reflns_limit_l_min -29
_diffrn_reflns_number 40415
_diffrn_reflns_theta_full 27.5
_diffrn_reflns_theta_max 27.5
_diffrn_reflns_theta_min 3.55
_diffrn_source 'Enraf Nonius FR590'
_exptl_absorpt_coefficient_mu 0.667
_exptl_absorpt_correction_T_max 0.781
_exptl_absorpt_correction_T_min 0.598
_exptl_absorpt_correction_type multi-scan
_exptl_absorpt_process_details
;
  [Sheldrick, G.M. (2002). SADABS Bruker AXS Inc., Madison, Wisconsin, USA]
;
_exptl_crystal_colour brown
_exptl_crystal_density_diffrn 1.431
_exptl_crystal_density_method 'not measured'
_exptl_crystal_description prism
_exptl_crystal_F_000 2536
_exptl_crystal_size_max 0.77
_exptl_crystal_size_mid 0.65
_exptl_crystal_size_min 0.37
_refine_diff_density_max 2.678
_refine_diff_density_min -1.175
_refine_diff_density_rms 0.113
_refine_ls_extinction_method none
_refine_ls_goodness_of_fit_ref 1.044
_refine_ls_hydrogen_treatment mixed
_refine_ls_matrix_type full
_refine_ls_number_parameters 1378
_refine_ls_number_reflns 20153
_refine_ls_number_restraints 0
_refine_ls_restrained_S_all 1.044
_refine_ls_R_factor_all 0.0962
_refine_ls_R_factor_gt 0.0568
_refine_ls_shift/su_max 0.005
_refine_ls_shift/su_mean 0
_refine_ls_structure_factor_coef Fsqd
_refine_ls_weighting_details 'calc w=1/[\s^2^(Fo^2^)+(0.0548P)^2^+30.0718P] where P=(Fo^2^+2Fc^2^)/3'
_refine_ls_weighting_scheme calc
_refine_ls_wR_factor_gt 0.1332
_refine_ls_wR_factor_ref 0.1522
_reflns_number_gt 13956
_reflns_number_total 20153
_reflns_threshold_expression >2sigma(I)
_cod_data_source_file om060575qsi20060629_105720.cif
_cod_data_source_block js2261
_cod_original_cell_volume 5691.7(15)
_cod_database_code 4074358

loop_
_symmetry_equiv_pos_as_xyz
'x, y, z'
'-x, -y, -z'

loop_
_atom_site_label
_atom_site_type_symbol
_atom_site_fract_x
_atom_site_fract_y
_atom_site_fract_z
_atom_site_U_iso_or_equiv
_atom_site_adp_type
_atom_site_occupancy
_atom_site_symmetry_multiplicity
_atom_site_calc_flag
_atom_site_refinement_flags
Ru1 Ru 0.64213(3) 0.62020(3) 0.904372(17) 0.01327(11) Uani 1 1 d .
Ru2 Ru 0.30909(3) 0.90869(3) 0.587607(19) 0.01847(11) Uani 1 1 d .
Fe3 Fe 0.86147(4) 0.80890(4) 0.96152(3) 0.01006(15) Uani 1 1 d .
Fe4 Fe 0.14262(4) 0.65379(5) 0.55427(3) 0.01360(16) Uani 1 1 d .
P5 P 0.27257(9) 0.64994(9) 0.90594(6) 0.0200(3) Uani 1 1 d .
P6 P 0.26366(8) 0.54022(8) 0.57576(6) 0.0143(3) Uani 1 1 d .
P7 P 0.22092(8) 0.64900(9) 0.45845(6) 0.0153(3) Uani 1 1 d .
P8 P 0.77517(8) 0.81919(8) 1.05504(5) 0.0119(3) Uani 1 1 d .
P9 P 0.75773(8) 0.93480(8) 0.93777(6) 0.0133(3) Uani 1 1 d .
P10 P 0.72359(10) 0.81538(11) 0.60259(7) 0.0301(4) Uani 1 1 d .
F11 F 0.3479(2) 0.61828(19) 0.94655(14) 0.0245(7) Uani 1 1 d .
F12 F 0.1983(2) 0.6822(2) 0.86557(15) 0.0346(8) Uani 1 1 d .
F13 F 0.3291(2) 0.5610(2) 0.87625(14) 0.0298(8) Uani 1 1 d .
F14 F 0.2137(2) 0.6058(2) 0.96005(14) 0.0324(8) Uani 1 1 d .
F15 F 0.6367(2) 0.8923(2) 0.57819(17) 0.0395(9) Uani 1 1 d .
F16 F 0.2173(2) 0.7370(2) 0.93696(16) 0.0388(9) Uani 1 1 d .
O17 O 0.5829(3) 0.3528(2) 0.78130(17) 0.0284(9) Uani 1 1 d .
F18 F 0.3335(2) 0.6919(2) 0.85235(15) 0.0346(8) Uani 1 1 d .
F19 F 0.7919(2) 0.8527(2) 0.55432(17) 0.0443(10) Uani 1 1 d .
C20 C 0.5802(3) 0.7536(3) 0.9363(2) 0.0175(11) Uani 1 1 d .
F21 F 0.7394(3) 0.7606(3) 0.5488(2) 0.0588(11) Uani 1 1 d .
F22 F 0.6571(3) 0.7725(3) 0.64569(19) 0.0582(12) Uani 1 1 d .
C23 C 0.6383(3) 0.6252(3) 0.8098(2) 0.0169(11) Uani 1 1 d .
C24 C 0.6017(4) 0.5900(3) 1.0052(2) 0.0195(12) Uani 1 1 d .
H24 H 0.6088 0.5362 1.0292 0.023 Uiso 1 1 calc R
F25 F 0.8093(3) 0.7375(3) 0.62536(19) 0.0641(14) Uani 1 1 d .
C26 C 0.2950(3) 0.8124(3) 0.5425(2) 0.0197(11) Uani 1 1 d .
C27 C 0.3873(3) 0.7767(3) 0.5525(2) 0.0183(11) Uani 1 1 d .
C28 C 0.2632(4) 0.8927(3) 0.6874(2) 0.0234(12) Uani 1 1 d .
C29 C 0.7788(3) 0.8779(3) 1.1099(2) 0.0150(10) Uani 1 1 d .
C30 C 0.7789(3) 0.7190(3) 1.1041(2) 0.0136(10) Uani 1 1 d .
C31 C 0.2580(3) 0.5986(3) 0.6808(2) 0.0170(11) Uani 1 1 d .
H31 H 0.1967 0.6378 0.6782 0.02 Uiso 1 1 calc R
C32 C 0.6636(3) 0.7015(3) 0.9576(2) 0.0162(11) Uani 1 1 d .
O33 O 0.4298(3) 0.1760(3) 0.7161(2) 0.0405(11) Uani 1 1 d .
C34 C 0.9877(3) 0.8241(3) 0.9429(2) 0.0135(10) Uani 1 1 d .
C35 C 0.3450(3) 0.6038(3) 0.4599(2) 0.0189(11) Uani 1 1 d .
C36 C 0.6718(3) 0.6195(3) 0.9914(2) 0.0156(11) Uani 1 1 d .
H36 H 0.7269 0.5835 1.0052 0.019 Uiso 1 1 calc R
C37 C 0.8396(3) 0.6794(3) 1.1430(2) 0.0195(11) Uani 1 1 d .
H37 H 0.8718 0.7088 1.1483 0.023 Uiso 1 1 calc R
C38 C 0.9787(3) 0.8081(3) 0.8879(2) 0.0158(11) Uani 1 1 d .
C39 C 0.7764(3) 1.0695(3) 0.9719(2) 0.0205(11) Uani 1 1 d .
H39 H 0.7487 1.0528 1.0128 0.025 Uiso 1 1 calc R
C40 C 0.4030(3) 0.4851(3) 0.6415(2) 0.0197(11) Uani 1 1 d .
H40 H 0.4407 0.445 0.6124 0.024 Uiso 1 1 calc R
C42 C 0.2605(3) 0.4330(3) 0.5997(2) 0.0167(11) Uani 1 1 d .
C43 C 0.7725(3) 0.5465(3) 0.8459(2) 0.0170(11) Uani 1 1 d .
F44 F 0.7083(3) 0.8674(4) 0.6519(3) 0.0865(17) Uani 1 1 d .
C46 C 0.7341(3) 0.7315(3) 0.9478(2) 0.0170(11) Uani 1 1 d .
C47 C 0.7845(3) 1.0295(3) 0.9238(2) 0.0154(10) Uani 1 1 d .
C48 C 0.4882(4) 0.8831(3) 0.8783(3) 0.0247(13) Uani 1 1 d .
H48 H 0.4804 0.9373 0.8545 0.03 Uiso 1 1 calc R
C49 C 0.5075(3) 0.7243(3) 0.9492(2) 0.0154(11) Uani 1 1 d .
C50 C 0.9937(4) 0.8579(4) 0.8252(2) 0.0214(12) Uani 1 1 d .
H50A H 0.9946 0.9115 0.8296 0.032 Uiso 1 1 calc R
H50B H 0.9434 0.8713 0.806 0.032 Uiso 1 1 calc R
H50C H 1.0529 0.8234 0.7994 0.032 Uiso 1 1 calc R
C51 C 0.7820(4) 0.9702(4) 1.1915(3) 0.0333(14) Uani 1 1 d .
H51 H 0.7835 1.0012 1.2193 0.04 Uiso 1 1 calc R
C52 C 0.4447(4) 0.8238(3) 0.5294(2) 0.0239(13) Uani 1 1 d .
C53 C 0.2407(3) 0.4029(3) 0.6622(2) 0.0210(12) Uani 1 1 d .
H53 H 0.2367 0.4342 0.6921 0.025 Uiso 1 1 calc R
C54 C 0.5097(4) 0.6605(4) 0.5976(3) 0.0256(13) Uani 1 1 d .
H54 H 0.5334 0.6052 0.6199 0.031 Uiso 1 1 calc R
C56 C 0.9856(4) 0.6043(3) 0.9894(3) 0.0241(12) Uani 1 1 d .
H56A H 0.975 0.5782 0.9611 0.036 Uiso 1 1 calc R
H56B H 0.9384 0.6089 1.0281 0.036 Uiso 1 1 calc R
H56C H 1.0471 0.5685 0.9976 0.036 Uiso 1 1 calc R
C57 C 0.9802(3) 0.6920(3) 0.9609(2) 0.0161(11) Uani 1 1 d .
C58 C 0.6348(4) 1.0261(3) 0.8588(3) 0.0238(12) Uani 1 1 d .
H58 H 0.6011 1.0658 0.8883 0.029 Uiso 1 1 calc R
C60 C 0.6490(3) 0.9618(3) 1.0012(2) 0.0226(12) Uani 1 1 d .
C61 C 0.7308(4) 0.6749(3) 1.0987(2) 0.0200(11) Uani 1 1 d .
H61 H 0.6881 0.7009 1.073 0.024 Uiso 1 1 calc R
C62 C 0.3635(3) 0.5218(4) 0.5064(2) 0.0218(12) Uani 1 1 d .
C63 C 0.0302(3) 0.6156(3) 0.5828(2) 0.0163(11) Uani 1 1 d .
C64 C 1.0128(3) 0.8940(3) 0.9468(2) 0.0192(11) Uani 1 1 d .
H64A H 1.0042 0.9363 0.9101 0.029 Uiso 1 1 calc R
H64B H 1.0776 0.8692 0.9492 0.029 Uiso 1 1 calc R
H64C H 0.973 0.9223 0.9837 0.029 Uiso 1 1 calc R
C65 C 0.2014(3) 0.7489(3) 0.4052(2) 0.0188(11) Uani 1 1 d .
C67 C 0.3166(4) 0.9441(4) 0.4876(2) 0.0275(13) Uani 1 1 d .
H67 H 0.2936 0.9993 0.465 0.033 Uiso 1 1 calc R
C69 C 0.2184(5) 0.8832(4) 0.3708(3) 0.0365(15) Uani 1 1 d .
H69 H 0.2431 0.9208 0.3737 0.044 Uiso 1 1 calc R
C71 C 0.9754(4) 0.6813(4) 0.8517(3) 0.0260(13) Uani 1 1 d .
H71A H 0.9709 0.627 0.8716 0.039 Uiso 1 1 calc R
H71B H 1.0333 0.6695 0.82 0.039 Uiso 1 1 calc R
H71C H 0.9229 0.7169 0.8326 0.039 Uiso 1 1 calc R
C72 C 0.8542(4) 0.5975(4) 1.1743(2) 0.0251(12) Uani 1 1 d .
H72 H 0.8968 0.571 1.2 0.03 Uiso 1 1 calc R
C73 C 0.7630(4) 0.8973(3) 0.8245(2) 0.0187(11) Uani 1 1 d .
H73 H 0.8172 0.8477 0.8307 0.022 Uiso 1 1 calc R
C74 C 0.7145(3) 0.9543(3) 0.8689(2) 0.0164(11) Uani 1 1 d .
C75 C 0.9736(3) 0.7276(3) 0.8988(2) 0.0160(11) Uani 1 1 d .
C76 C 0.5240(4) 0.2735(4) 0.8685(3) 0.0246(12) Uani 1 1 d .
H76A H 0.4801 0.2822 0.9093 0.03 Uiso 1 1 calc R
H76B H 0.5264 0.2248 0.8528 0.03 Uiso 1 1 calc R
C77 C 0.4274(3) 0.7767(3) 0.9247(2) 0.0230(12) Uani 1 1 d .
H77 H 0.3802 0.7573 0.9324 0.028 Uiso 1 1 calc R
C78 C 0.2207(4) 1.0260(3) 0.6295(2) 0.0214(12) Uani 1 1 d .
C81 C 0.2498(4) 0.4544(4) 0.3410(3) 0.0282(13) Uani 1 1 d .
H81 H 0.2568 0.4134 0.3175 0.034 Uiso 1 1 calc R
C82 C 0.4233(4) 0.6932(3) 0.5870(2) 0.0224(12) Uani 1 1 d .
H82 H 0.3869 0.6608 0.6024 0.027 Uiso 1 1 calc R
C83 C 0.2324(4) 0.2813(4) 0.6384(3) 0.0305(14) Uani 1 1 d .
H83 H 0.2211 0.2309 0.6515 0.037 Uiso 1 1 calc R
C84 C 0.4983(4) 0.3548(3) 0.8234(2) 0.0229(12) Uani 1 1 d .
H84A H 0.4556 0.3564 0.801 0.027 Uiso 1 1 calc R
H84B H 0.4675 0.4063 0.8454 0.027 Uiso 1 1 calc R
C85 C 0.8242(3) 1.0563(3) 0.8641(2) 0.0196(11) Uani 1 1 d .
H85 H 0.8285 1.0314 0.8304 0.024 Uiso 1 1 calc R
C87 C 0.2404(3) 0.7643(3) 0.5593(2) 0.0181(11) Uani 1 1 d .
C88 C 0.0133(3) 0.7573(3) 0.5551(2) 0.0227(12) Uani 1 1 d .
C89 C 0.0240(4) 0.5328(4) 0.5861(3) 0.0238(12) Uani 1 1 d .
H89A H 0.0398 0.4963 0.624 0.036 Uiso 1 1 calc R
H89B H 0.0673 0.5034 0.5504 0.036 Uiso 1 1 calc R
H89C H -0.0391 0.5442 0.5861 0.036 Uiso 1 1 calc R
C90 C 0.2890(4) 0.5135(4) 0.3141(3) 0.0275(13) Uani 1 1 d .
H90 H 0.3226 0.5126 0.2723 0.033 Uiso 1 1 calc R
C91 C 0.5671(4) 0.8357(3) 0.8996(2) 0.0230(12) Uani 1 1 d .
H91 H 0.6134 0.8568 0.8901 0.028 Uiso 1 1 calc R
C92 C 0.2010(3) 0.4557(3) 0.4015(3) 0.0225(12) Uani 1 1 d .
H92 H 0.1752 0.4149 0.42 0.027 Uiso 1 1 calc R
C93 C 0.5328(4) 0.7874(4) 0.5426(3) 0.0275(14) Uani 1 1 d .
H93 H 0.5705 0.8185 0.5282 0.033 Uiso 1 1 calc R
C94 C 0.4404(4) 0.2439(4) 0.7330(3) 0.0362(15) Uani 1 1 d .
H94A H 0.4451 0.2317 0.7763 0.043 Uiso 1 1 calc R
H94B H 0.3872 0.2996 0.7277 0.043 Uiso 1 1 calc R
C95 C 0.4181(4) 0.8535(4) 0.8907(3) 0.0280(13) Uani 1 1 d .
H95 H 0.3642 0.8876 0.8752 0.034 Uiso 1 1 calc R
C96 C 0.8081(4) 1.1336(3) 0.9612(3) 0.0237(12) Uani 1 1 d .
H96 H 0.8012 1.1607 0.9945 0.028 Uiso 1 1 calc R
C97 C 0.1283(4) 0.8508(4) 0.3264(3) 0.0349(15) Uani 1 1 d .
H97 H 0.0901 0.8664 0.2986 0.042 Uiso 1 1 calc R
C98 C 0.8651(3) 0.5200(4) 0.8596(3) 0.0277(13) Uani 1 1 d .
H98A H 0.8823 0.4638 0.8846 0.042 Uiso 1 1 calc R
H98B H 0.8608 0.5627 0.8823 0.042 Uiso 1 1 calc R
H98C H 0.9122 0.5165 0.8209 0.042 Uiso 1 1 calc R
C100 C 0.5202(3) 0.6414(3) 0.9828(2) 0.0199(12) Uani 1 1 d .
H100 H 0.4741 0.6205 0.9902 0.024 Uiso 1 1 calc R
C101 C 0.6194(4) 0.2592(4) 0.8715(3) 0.0275(13) Uani 1 1 d .
H10A H 0.6155 0.2963 0.8993 0.033 Uiso 1 1 calc R
H10B H 0.6561 0.1984 0.8851 0.033 Uiso 1 1 calc R
C102 C 0.6536(4) 0.9829(4) 0.7623(3) 0.0276(13) Uani 1 1 d .
H102 H 0.6327 0.9925 0.7262 0.033 Uiso 1 1 calc R
C103 C 0.0147(7) 0.7419(5) 0.2885(7) 0.105(5) Uani 1 1 d .
H10C H 0.0741 0.7477 0.2767 0.127 Uiso 1 1 calc R
H10D H -0.0308 0.7848 0.3169 0.127 Uiso 1 1 calc R
C104 C 0.6039(4) 1.0402(4) 0.8058(3) 0.0302(14) Uani 1 1 d .
H104 H 0.549 1.0889 0.7996 0.036 Uiso 1 1 calc R
C105 C 0.1896(3) 0.5168(3) 0.4353(2) 0.0180(11) Uani 1 1 d .
H105 H 0.1545 0.5181 0.4767 0.022 Uiso 1 1 calc R
C106 C 0.7442(4) 0.5937(4) 1.1302(2) 0.0257(13) Uani 1 1 d .
H106 H 0.7107 0.5647 1.126 0.031 Uiso 1 1 calc R
C107 C 0.2545(4) 0.3092(4) 0.5762(3) 0.0289(13) Uani 1 1 d .
H107 H 0.2602 0.2768 0.5465 0.035 Uiso 1 1 calc R
C108 C 0.2283(3) 0.5759(3) 0.4098(2) 0.0173(11) Uani 1 1 d .
C110 C 0.9909(3) 0.7514(3) 0.9871(2) 0.0123(10) Uani 1 1 d .
C111 C 0.2367(4) 0.8053(4) 0.4082(3) 0.0258(13) Uani 1 1 d .
H111 H 0.2741 0.7902 0.4364 0.031 Uiso 1 1 calc R
C112 C 0.5663(4) 0.6942(4) 0.7778(2) 0.0245(12) Uani 1 1 d .
H11A H 0.5858 0.7408 0.7578 0.037 Uiso 1 1 calc R
H11B H 0.5073 0.7166 0.808 0.037 Uiso 1 1 calc R
H11C H 0.5588 0.6702 0.7467 0.037 Uiso 1 1 calc R
C113 C 0.8497(4) 1.1578(4) 0.9021(3) 0.0277(13) Uani 1 1 d .
H113 H 0.8727 1.2005 0.8947 0.033 Uiso 1 1 calc R
C114 C 0.7239(4) 0.9277(4) 1.2098(2) 0.0304(14) Uani 1 1 d .
H114 H 0.6849 0.9303 1.2501 0.036 Uiso 1 1 calc R
C115 C 0.8057(4) 0.5551(4) 1.1674(2) 0.0270(13) Uani 1 1 d .
H115 H 0.8151 0.4993 1.1886 0.032 Uiso 1 1 calc R
C116 C 0.2024(3) 0.7202(3) 0.5582(2) 0.0168(11) Uani 1 1 d .
C117 C 0.0131(3) 0.6863(3) 0.5354(2) 0.0179(11) Uani 1 1 d .
C120 C 0.2792(3) 0.5735(3) 0.3482(2) 0.0223(12) Uani 1 1 d .
H120 H 0.3069 0.6129 0.33 0.027 Uiso 1 1 calc R
C121 C 0.1472(4) 0.7732(4) 0.3632(3) 0.0271(13) Uani 1 1 d .
H121 H 0.1227 0.7356 0.3599 0.033 Uiso 1 1 calc R
C122 C 0.3123(3) 0.5418(3) 0.6367(2) 0.0154(10) Uani 1 1 d .
C123 C 0.4065(4) 0.9083(4) 0.4975(2) 0.0264(13) Uani 1 1 d .
H123 H 0.4426 0.9409 0.4828 0.032 Uiso 1 1 calc R
C124 C 0.1641(5) 0.9060(4) 0.3294(3) 0.0399(17) Uani 1 1 d .
H124 H 0.1517 0.959 0.3034 0.048 Uiso 1 1 calc R
C125 C 0.2685(4) 0.3842(3) 0.5572(2) 0.0225(12) Uani 1 1 d .
H125 H 0.2837 0.4025 0.5144 0.027 Uiso 1 1 calc R
C126 C 0.8360(3) 0.9213(3) 1.0920(2) 0.0169(11) Uani 1 1 d .
H126 H 0.8745 0.9197 1.0515 0.02 Uiso 1 1 calc R
C127 C 0.7227(4) 0.8815(3) 1.1696(2) 0.0235(12) Uani 1 1 d .
H127 H 0.6835 0.852 1.1826 0.028 Uiso 1 1 calc R
C130 C -0.0152(4) 0.6903(4) 0.4784(2) 0.0241(12) Uani 1 1 d .
H13A H -0.0227 0.7457 0.4532 0.036 Uiso 1 1 calc R
H13B H -0.0739 0.6844 0.4902 0.036 Uiso 1 1 calc R
H13C H 0.0326 0.6436 0.4546 0.036 Uiso 1 1 calc R
C131 C 0.7848(3) 0.7620(3) 0.9514(2) 0.0135(10) Uani 1 1 d .
C132 C 0.8376(4) 0.9668(3) 1.1326(3) 0.0245(12) Uani 1 1 d .
H132 H 0.8771 0.996 1.1198 0.029 Uiso 1 1 calc R
C133 C 0.7331(4) 0.9120(4) 0.7713(2) 0.0236(12) Uani 1 1 d .
H133 H 0.7675 0.8733 0.7411 0.028 Uiso 1 1 calc R
C134 C 0.4384(4) 0.4868(4) 0.6880(2) 0.0231(12) Uani 1 1 d .
H134 H 0.5003 0.4493 0.6902 0.028 Uiso 1 1 calc R
C135 C 0.2269(4) 0.3275(4) 0.6812(3) 0.0271(13) Uani 1 1 d .
H135 H 0.2136 0.3078 0.7238 0.033 Uiso 1 1 calc R
C136 C 0.4759(4) 0.1670(4) 0.6526(3) 0.0375(15) Uani 1 1 d .
H13D H 0.431 0.1792 0.6282 0.045 Uiso 1 1 calc R
H13E H 0.5238 0.1077 0.6481 0.045 Uiso 1 1 calc R
C137 C 0.6530(3) 0.8819(3) 1.0490(2) 0.0172(11) Uani 1 1 d .
C138 C -0.0045(4) 0.8453(4) 0.5214(3) 0.0286(13) Uani 1 1 d .
H13F H -0.01 0.8468 0.4799 0.043 Uiso 1 1 calc R
H13G H 0.0469 0.8597 0.5184 0.043 Uiso 1 1 calc R
H13H H -0.0621 0.8871 0.5437 0.043 Uiso 1 1 calc R
C139 C 0.5645(4) 0.7091(4) 0.5753(3) 0.0288(14) Uani 1 1 d .
H139 H 0.624 0.6861 0.5835 0.035 Uiso 1 1 calc R
C140 C 0.3820(4) 0.5441(4) 0.7315(2) 0.0235(12) Uani 1 1 d .
H140 H 0.4057 0.5456 0.7635 0.028 Uiso 1 1 calc R
C141 C 0.6592(4) 0.2850(4) 0.8050(3) 0.0350(15) Uani 1 1 d .
H14A H 0.7065 0.3055 0.8023 0.042 Uiso 1 1 calc R
H14B H 0.6883 0.2354 0.7811 0.042 Uiso 1 1 calc R
C142 C 0.0392(6) 0.6090(5) 0.2667(3) 0.0503(19) Uani 1 1 d .
H14C H 0.1049 0.569 0.2542 0.06 Uiso 1 1 calc R
H14D H 0.0014 0.5752 0.2818 0.06 Uiso 1 1 calc R
C143 C 0.8575(4) 1.1190(4) 0.8536(3) 0.0263(13) Uani 1 1 d .
H143 H 0.8859 1.1354 0.8129 0.032 Uiso 1 1 calc R
C144 C 0.2924(4) 0.5986(3) 0.7284(2) 0.0198(11) Uani 1 1 d .
H144 H 0.254 0.6363 0.7589 0.024 Uiso 1 1 calc R
C145 C 0.1636(4) 1.1110(4) 0.5984(3) 0.0359(15) Uani 1 1 d .
H14E H 0.1027 1.1132 0.6015 0.054 Uiso 1 1 calc R
H14F H 0.1949 1.1174 0.5549 0.054 Uiso 1 1 calc R
H14G H 0.1559 1.1577 0.6185 0.054 Uiso 1 1 calc R
C146 C 0.0266(5) 0.6576(5) 0.3169(3) 0.0434(17) Uani 1 1 d .
H14H H -0.0283 0.659 0.3503 0.052 Uiso 1 1 calc R
H14I H 0.0817 0.6301 0.3346 0.052 Uiso 1 1 calc R
C147 C 0.5197(5) 0.2306(5) 0.6303(3) 0.0433(17) Uani 1 1 d .
H14J H 0.4796 0.2844 0.6095 0.052 Uiso 1 1 calc R
H14K H 0.5809 0.2061 0.6017 0.052 Uiso 1 1 calc R
C150 C 0.5289(4) 0.2460(4) 0.6898(3) 0.0364(15) Uani 1 1 d .
H15A H 0.5843 0.1999 0.7031 0.044 Uiso 1 1 calc R
H15B H 0.531 0.3023 0.6858 0.044 Uiso 1 1 calc R
O151 O 0.0107(6) 0.6700(7) 0.2154(3) 0.128(3) Uani 1 1 d .
C152 C 0.2603(5) 0.8117(4) 0.7262(3) 0.0443(18) Uani 1 1 d .
H15C H 0.3198 0.7762 0.7374 0.066 Uiso 1 1 calc R
H15D H 0.2482 0.7799 0.7029 0.066 Uiso 1 1 calc R
H15E H 0.2109 0.8263 0.7637 0.066 Uiso 1 1 calc R
C403 C 0.0374(3) 0.6443(3) 0.6334(2) 0.0194(11) Uani 1 1 d .
C205 C 0.7169(3) 0.4981(3) 0.8662(2) 0.0150(10) Uani 1 1 d .
C203 C 0.6345(3) 0.5466(3) 0.8440(2) 0.0153(11) Uani 1 1 d .
C208 C 1.0196(3) 0.7324(3) 1.0468(2) 0.0191(11) Uani 1 1 d .
H20A H 1.016 0.6786 1.0692 0.029 Uiso 1 1 calc R
H20B H 0.9782 0.7794 1.072 0.029 Uiso 1 1 calc R
H20C H 1.0833 0.7267 1.038 0.029 Uiso 1 1 calc R
C402 C 0.0252(3) 0.7309(3) 0.6168(2) 0.0203(12) Uani 1 1 d .
C303 C 0.3127(3) 0.9987(3) 0.6347(2) 0.0196(11) Uani 1 1 d .
C201 C 0.7254(3) 0.6245(3) 0.8108(2) 0.0161(11) Uani 1 1 d .
C302 C 0.3399(4) 0.9166(3) 0.6709(2) 0.0215(12) Uani 1 1 d .
C204 C 0.5578(4) 0.5186(4) 0.8537(2) 0.0232(12) Uani 1 1 d .
H20D H 0.5093 0.5635 0.8339 0.035 Uiso 1 1 calc R
H20E H 0.5317 0.5091 0.8979 0.035 Uiso 1 1 calc R
H20F H 0.5826 0.4652 0.8355 0.035 Uiso 1 1 calc R
C404 C 0.0386(4) 0.5949(4) 0.6966(2) 0.0260(13) Uani 1 1 d .
H40A H 0.048 0.5362 0.695 0.039 Uiso 1 1 calc R
H40B H -0.0206 0.6232 0.7251 0.039 Uiso 1 1 calc R
H40C H 0.089 0.593 0.7108 0.039 Uiso 1 1 calc R
C202 C 0.7576(4) 0.6948(4) 0.7804(3) 0.0288(13) Uani 1 1 d .
H20G H 0.7112 0.7408 0.7595 0.043 Uiso 1 1 calc R
H20H H 0.8165 0.6716 0.7503 0.043 Uiso 1 1 calc R
H20I H 0.7659 0.7178 0.8117 0.043 Uiso 1 1 calc R
C401 C 0.0179(4) 0.7889(4) 0.6584(3) 0.0302(14) Uani 1 1 d .
H40D H 0.0099 0.8456 0.6354 0.045 Uiso 1 1 calc R
H40E H 0.0744 0.7641 0.6735 0.045 Uiso 1 1 calc R
H40F H -0.0355 0.7948 0.6934 0.045 Uiso 1 1 calc R
C305 C 0.1896(3) 0.9602(3) 0.6625(2) 0.0213(12) Uani 1 1 d .
C206 C 0.7429(4) 0.4098(3) 0.9013(3) 0.0293(13) Uani 1 1 d .
H20J H 0.6925 0.3918 0.9093 0.044 Uiso 1 1 calc R
H20K H 0.7538 0.4106 0.9405 0.044 Uiso 1 1 calc R
H20L H 0.7993 0.3694 0.877 0.044 Uiso 1 1 calc R
C306 C 0.0955(4) 0.9628(5) 0.6708(3) 0.0413(17) Uani 1 1 d .
H30A H 0.058 1.0162 0.6489 0.062 Uiso 1 1 calc R
H30B H 0.0651 0.9603 0.7147 0.062 Uiso 1 1 calc R
H30C H 0.102 0.9136 0.6542 0.062 Uiso 1 1 calc R
C304 C 0.3721(4) 1.0482(4) 0.6073(3) 0.0406(17) Uani 1 1 d .
H30D H 0.4324 1.015 0.6176 0.061 Uiso 1 1 calc R
H30E H 0.3418 1.1033 0.6241 0.061 Uiso 1 1 calc R
H30F H 0.3806 1.0584 0.5625 0.061 Uiso 1 1 calc R
C301 C 0.4288(4) 0.8651(5) 0.6905(3) 0.0427(17) Uani 1 1 d .
H30G H 0.4277 0.8117 0.7153 0.064 Uiso 1 1 calc R
H30H H 0.4367 0.8983 0.7152 0.064 Uiso 1 1 calc R
H30I H 0.4803 0.8516 0.6541 0.064 Uiso 1 1 calc R
C451 C 0.2613(4) 0.8978(4) 0.5112(2) 0.0247(12) Uani 1 1 d .
H451 H 0.1997 0.924 0.5062 0.03 Uiso 1 1 calc R
C555 C -0.0183(8) 0.7546(7) 0.2349(6) 0.122(6) Uani 1 1 d .
H55A H 0.0075 0.7902 0.2013 0.147 Uiso 1 1 calc R
H55B H -0.0865 0.785 0.2444 0.147 Uiso 1 1 calc R

loop_
_atom_site_aniso_label
_atom_site_aniso_U_11
_atom_site_aniso_U_22
_atom_site_aniso_U_33
_atom_site_aniso_U_23
_atom_site_aniso_U_13
_atom_site_aniso_U_12
Ru1 0.01214(19) 0.0146(2) 0.0123(2) -0.00367(15) -0.00252(15) -0.00408(17)
Ru2 0.0208(2) 0.0160(2) 0.0174(2) -0.00355(17) -0.00167(17) -0.00769(18)
Fe3 0.0090(3) 0.0114(4) 0.0095(3) -0.0011(3) -0.0021(3) -0.0041(3)
Fe4 0.0081(3) 0.0190(4) 0.0141(4) -0.0047(3) -0.0018(3) -0.0051(3)
P5 0.0147(6) 0.0233(8) 0.0188(7) -0.0048(6) -0.0040(6) -0.0040(6)
P6 0.0109(6) 0.0195(7) 0.0134(6) -0.0040(5) -0.0019(5) -0.0064(5)
P7 0.0117(6) 0.0215(7) 0.0127(6) -0.0035(5) -0.0029(5) -0.0063(6)
P8 0.0112(6) 0.0145(7) 0.0109(6) -0.0015(5) -0.0020(5) -0.0063(5)
P9 0.0129(6) 0.0128(7) 0.0130(6) -0.0015(5) -0.0041(5) -0.0037(5)
P10 0.0226(7) 0.0390(9) 0.0257(8) 0.0081(7) -0.0084(6) -0.0142(7)
F11 0.0200(15) 0.0293(18) 0.0269(17) -0.0033(13) -0.0112(13) -0.0088(14)
F12 0.0191(16) 0.049(2) 0.0316(18) -0.0102(16) -0.0125(14) -0.0034(16)
F13 0.0258(17) 0.0318(19) 0.0303(18) -0.0136(14) -0.0038(14) -0.0075(15)
F14 0.0262(17) 0.048(2) 0.0263(17) -0.0042(15) 0.0003(14) -0.0221(16)
F15 0.0289(18) 0.031(2) 0.059(2) 0.0139(17) -0.0271(18) -0.0120(16)
F16 0.0317(19) 0.032(2) 0.047(2) -0.0197(16) -0.0114(16) 0.0003(16)
O17 0.025(2) 0.029(2) 0.025(2) 0.0023(17) -0.0072(17) -0.0079(18)
F18 0.0274(17) 0.037(2) 0.0321(19) 0.0105(15) -0.0077(15) -0.0137(16)
F19 0.0312(19) 0.042(2) 0.050(2) 0.0117(18) -0.0077(17) -0.0168(17)
C20 0.015(2) 0.022(3) 0.018(3) -0.009(2) -0.002(2) -0.008(2)
F21 0.054(3) 0.066(3) 0.062(3) -0.027(2) -0.003(2) -0.028(2)
F22 0.041(2) 0.064(3) 0.057(3) 0.018(2) -0.011(2) -0.024(2)
C23 0.021(3) 0.018(3) 0.011(2) -0.006(2) -0.001(2) -0.006(2)
C24 0.029(3) 0.024(3) 0.011(2) -0.005(2) -0.001(2) -0.015(3)
F25 0.027(2) 0.080(3) 0.056(3) 0.033(2) -0.0140(19) -0.015(2)
C26 0.022(3) 0.025(3) 0.016(3) -0.005(2) -0.001(2) -0.014(2)
C27 0.020(3) 0.018(3) 0.020(3) -0.007(2) -0.001(2) -0.010(2)
C28 0.027(3) 0.015(3) 0.016(3) -0.006(2) 0.002(2) -0.002(2)
C29 0.016(2) 0.014(3) 0.013(2) -0.003(2) -0.008(2) 0.000(2)
C30 0.015(2) 0.014(3) 0.010(2) -0.0013(19) 0.000(2) -0.006(2)
C31 0.019(3) 0.016(3) 0.013(2) 0.000(2) 0.000(2) -0.008(2)
C32 0.015(2) 0.021(3) 0.013(2) -0.006(2) -0.002(2) -0.008(2)
O33 0.040(3) 0.043(3) 0.040(3) 0.000(2) -0.004(2) -0.024(2)
C34 0.010(2) 0.015(3) 0.015(2) -0.003(2) -0.0016(19) -0.005(2)
C35 0.011(2) 0.027(3) 0.016(3) -0.003(2) -0.003(2) -0.006(2)
C36 0.016(2) 0.018(3) 0.012(2) -0.006(2) -0.003(2) -0.004(2)
C37 0.019(3) 0.023(3) 0.017(3) 0.004(2) -0.004(2) -0.013(2)
C38 0.012(2) 0.020(3) 0.012(2) -0.001(2) 0.0006(19) -0.005(2)
C39 0.019(3) 0.015(3) 0.023(3) -0.002(2) -0.008(2) -0.002(2)
C40 0.020(3) 0.020(3) 0.019(3) -0.002(2) -0.007(2) -0.006(2)
C42 0.010(2) 0.015(3) 0.025(3) -0.005(2) -0.005(2) -0.003(2)
C43 0.012(2) 0.018(3) 0.016(3) -0.009(2) -0.002(2) 0.000(2)
F44 0.059(3) 0.110(4) 0.094(4) -0.060(3) -0.024(3) -0.009(3)
C46 0.019(3) 0.019(3) 0.014(2) -0.002(2) -0.003(2) -0.009(2)
C47 0.014(2) 0.009(2) 0.021(3) -0.001(2) -0.008(2) -0.001(2)
C48 0.022(3) 0.015(3) 0.029(3) -0.004(2) -0.007(2) 0.000(2)
C49 0.010(2) 0.020(3) 0.015(2) -0.008(2) 0.001(2) -0.005(2)
C50 0.020(3) 0.029(3) 0.014(3) -0.002(2) 0.002(2) -0.014(2)
C51 0.044(4) 0.029(3) 0.030(3) -0.013(3) -0.015(3) -0.010(3)
C52 0.030(3) 0.026(3) 0.018(3) -0.015(2) 0.010(2) -0.018(3)
C53 0.019(3) 0.024(3) 0.023(3) -0.007(2) -0.004(2) -0.010(2)
C54 0.019(3) 0.023(3) 0.033(3) -0.010(2) -0.007(2) -0.004(2)
C56 0.021(3) 0.015(3) 0.031(3) -0.002(2) -0.006(2) -0.003(2)
C57 0.010(2) 0.014(3) 0.021(3) -0.007(2) -0.001(2) -0.002(2)
C58 0.027(3) 0.014(3) 0.030(3) -0.002(2) -0.015(2) -0.003(2)
C60 0.015(2) 0.023(3) 0.020(3) -0.002(2) 0.002(2) -0.003(2)
C61 0.023(3) 0.023(3) 0.017(3) -0.002(2) -0.004(2) -0.013(2)
C62 0.011(2) 0.032(3) 0.014(3) -0.003(2) 0.000(2) -0.004(2)
C63 0.006(2) 0.020(3) 0.021(3) -0.006(2) -0.003(2) -0.003(2)
C64 0.013(2) 0.020(3) 0.025(3) -0.002(2) -0.004(2) -0.009(2)
C65 0.018(3) 0.022(3) 0.014(2) -0.001(2) -0.006(2) -0.005(2)
C67 0.038(3) 0.021(3) 0.019(3) 0.000(2) -0.005(3) -0.011(3)
C69 0.051(4) 0.035(4) 0.030(3) 0.006(3) -0.009(3) -0.028(3)
C71 0.023(3) 0.027(3) 0.029(3) -0.013(2) -0.001(2) -0.009(3)
C72 0.023(3) 0.028(3) 0.020(3) 0.007(2) -0.008(2) -0.010(3)
C73 0.020(3) 0.019(3) 0.017(3) 0.001(2) -0.006(2) -0.009(2)
C74 0.021(3) 0.013(3) 0.019(3) 0.004(2) -0.013(2) -0.008(2)
C75 0.011(2) 0.019(3) 0.017(3) -0.009(2) 0.003(2) -0.006(2)
C76 0.024(3) 0.024(3) 0.026(3) -0.002(2) -0.009(2) -0.008(2)
C77 0.014(3) 0.024(3) 0.027(3) -0.011(2) 0.002(2) -0.004(2)
C78 0.021(3) 0.017(3) 0.022(3) -0.006(2) -0.006(2) -0.002(2)
C81 0.028(3) 0.029(3) 0.029(3) -0.016(3) -0.009(3) -0.005(3)
C82 0.022(3) 0.027(3) 0.022(3) -0.007(2) 0.000(2) -0.014(2)
C83 0.026(3) 0.027(3) 0.039(4) -0.006(3) -0.004(3) -0.013(3)
C84 0.020(3) 0.022(3) 0.025(3) -0.003(2) -0.007(2) -0.005(2)
C85 0.020(3) 0.020(3) 0.019(3) -0.005(2) -0.007(2) -0.006(2)
C87 0.018(3) 0.021(3) 0.013(2) 0.000(2) -0.005(2) -0.006(2)
C88 0.011(2) 0.023(3) 0.026(3) -0.008(2) -0.002(2) 0.000(2)
C89 0.017(3) 0.031(3) 0.026(3) -0.005(2) -0.003(2) -0.013(2)
C90 0.021(3) 0.034(3) 0.018(3) -0.011(2) -0.002(2) -0.002(3)
C91 0.024(3) 0.022(3) 0.022(3) -0.008(2) 0.002(2) -0.012(3)
C92 0.013(2) 0.020(3) 0.032(3) -0.005(2) -0.010(2) -0.001(2)
C93 0.020(3) 0.029(3) 0.036(3) -0.017(3) 0.005(2) -0.013(3)
C94 0.036(3) 0.036(4) 0.032(3) -0.007(3) -0.015(3) -0.005(3)
C95 0.020(3) 0.028(3) 0.033(3) -0.012(3) -0.009(2) -0.001(3)
C96 0.022(3) 0.018(3) 0.032(3) -0.007(2) -0.016(2) -0.002(2)
C97 0.038(4) 0.028(4) 0.031(3) -0.003(3) -0.020(3) 0.000(3)
C98 0.011(2) 0.035(3) 0.034(3) -0.014(3) -0.008(2) -0.001(2)
C100 0.018(3) 0.028(3) 0.017(3) -0.010(2) 0.006(2) -0.014(2)
C101 0.027(3) 0.023(3) 0.029(3) -0.001(2) -0.011(3) -0.006(3)
C102 0.041(4) 0.025(3) 0.025(3) 0.009(2) -0.023(3) -0.016(3)
C103 0.110(8) 0.014(4) 0.238(14) 0.000(6) -0.156(10) 0.003(4)
C104 0.032(3) 0.020(3) 0.040(4) 0.006(3) -0.025(3) -0.005(3)
C105 0.011(2) 0.023(3) 0.017(3) -0.005(2) -0.004(2) -0.003(2)
C106 0.030(3) 0.033(3) 0.020(3) -0.002(2) -0.001(2) -0.022(3)
C107 0.023(3) 0.026(3) 0.041(4) -0.017(3) -0.009(3) -0.006(3)
C108 0.014(2) 0.021(3) 0.015(2) -0.006(2) -0.006(2) -0.003(2)
C110 0.007(2) 0.014(3) 0.014(2) 0.0002(19) -0.0039(19) -0.002(2)
C111 0.026(3) 0.032(3) 0.022(3) 0.004(2) -0.007(2) -0.017(3)
C112 0.020(3) 0.030(3) 0.018(3) -0.001(2) -0.008(2) -0.005(2)
C113 0.029(3) 0.018(3) 0.042(4) -0.001(3) -0.018(3) -0.009(3)
C114 0.037(3) 0.035(3) 0.015(3) -0.010(2) 0.002(2) -0.012(3)
C115 0.035(3) 0.019(3) 0.022(3) 0.003(2) 0.002(3) -0.015(3)
C116 0.012(2) 0.019(3) 0.014(2) -0.002(2) -0.002(2) -0.002(2)
C117 0.009(2) 0.022(3) 0.024(3) -0.009(2) -0.003(2) -0.005(2)
C120 0.019(3) 0.025(3) 0.020(3) -0.004(2) -0.003(2) -0.006(2)
C121 0.027(3) 0.024(3) 0.028(3) -0.004(2) -0.014(3) -0.004(3)
C122 0.014(2) 0.015(3) 0.017(3) 0.000(2) -0.003(2) -0.007(2)
C123 0.033(3) 0.026(3) 0.020(3) -0.006(2) 0.004(2) -0.019(3)
C124 0.058(4) 0.026(4) 0.022(3) 0.006(3) -0.009(3) -0.010(3)
C125 0.020(3) 0.022(3) 0.023(3) -0.005(2) -0.008(2) -0.003(2)
C126 0.017(2) 0.015(3) 0.017(3) -0.002(2) -0.007(2) -0.003(2)
C127 0.026(3) 0.025(3) 0.020(3) -0.004(2) -0.001(2) -0.013(2)
C130 0.016(3) 0.029(3) 0.026(3) -0.006(2) -0.010(2) -0.004(2)
C131 0.013(2) 0.013(3) 0.010(2) -0.0009(19) -0.0012(19) -0.002(2)
C132 0.031(3) 0.019(3) 0.030(3) -0.005(2) -0.011(3) -0.013(3)
C133 0.036(3) 0.024(3) 0.015(3) 0.001(2) -0.009(2) -0.015(3)
C134 0.021(3) 0.023(3) 0.026(3) 0.002(2) -0.012(2) -0.008(2)
C135 0.024(3) 0.025(3) 0.032(3) -0.006(2) -0.004(2) -0.010(3)
C136 0.034(3) 0.037(4) 0.044(4) -0.011(3) -0.006(3) -0.015(3)
C137 0.009(2) 0.021(3) 0.020(3) -0.003(2) -0.003(2) -0.004(2)
C138 0.021(3) 0.030(3) 0.034(3) -0.008(3) -0.011(3) -0.005(3)
C139 0.017(3) 0.034(4) 0.037(3) -0.017(3) -0.003(2) -0.008(3)
C140 0.033(3) 0.031(3) 0.015(3) 0.003(2) -0.012(2) -0.019(3)
C141 0.024(3) 0.036(4) 0.031(3) 0.001(3) -0.007(3) -0.003(3)
C142 0.071(5) 0.048(4) 0.035(4) 0.002(3) -0.024(4) -0.023(4)
C143 0.023(3) 0.025(3) 0.030(3) 0.004(2) -0.007(2) -0.011(3)
C144 0.027(3) 0.021(3) 0.015(3) 0.002(2) -0.004(2) -0.015(2)
C145 0.041(4) 0.017(3) 0.037(4) -0.009(3) -0.017(3) 0.006(3)
C146 0.042(4) 0.052(5) 0.040(4) -0.010(3) -0.021(3) -0.013(3)
C147 0.059(4) 0.050(4) 0.034(4) -0.002(3) -0.010(3) -0.035(4)
C150 0.044(4) 0.032(4) 0.040(4) -0.003(3) -0.012(3) -0.020(3)
O151 0.132(7) 0.147(8) 0.068(5) 0.007(5) -0.049(5) -0.020(6)
C152 0.056(4) 0.025(4) 0.033(4) 0.001(3) 0.006(3) -0.014(3)
C403 0.011(2) 0.028(3) 0.020(3) -0.007(2) 0.000(2) -0.010(2)
C205 0.016(2) 0.015(3) 0.011(2) -0.0044(19) -0.003(2) -0.003(2)
C203 0.013(2) 0.016(3) 0.017(2) -0.007(2) -0.002(2) -0.004(2)
C208 0.013(2) 0.020(3) 0.021(3) 0.000(2) -0.007(2) -0.003(2)
C402 0.008(2) 0.029(3) 0.021(3) -0.009(2) 0.001(2) -0.004(2)
C303 0.022(3) 0.023(3) 0.015(3) -0.007(2) -0.001(2) -0.010(2)
C201 0.022(3) 0.020(3) 0.008(2) -0.007(2) 0.001(2) -0.010(2)
C302 0.018(3) 0.021(3) 0.016(3) -0.005(2) -0.006(2) 0.002(2)
C204 0.021(3) 0.030(3) 0.022(3) -0.008(2) -0.003(2) -0.012(2)
C404 0.023(3) 0.040(4) 0.017(3) -0.007(2) 0.002(2) -0.017(3)
C202 0.030(3) 0.031(3) 0.029(3) -0.004(3) -0.001(3) -0.018(3)
C401 0.021(3) 0.033(3) 0.034(3) -0.015(3) -0.001(2) -0.007(3)
C305 0.019(3) 0.025(3) 0.022(3) -0.011(2) -0.001(2) -0.010(2)
C206 0.038(3) 0.016(3) 0.029(3) -0.001(2) -0.012(3) -0.005(3)
C306 0.028(3) 0.056(4) 0.045(4) -0.020(3) 0.000(3) -0.020(3)
C304 0.044(4) 0.048(4) 0.041(4) -0.017(3) 0.006(3) -0.032(3)
C301 0.025(3) 0.050(4) 0.041(4) -0.014(3) -0.017(3) 0.004(3)
C451 0.028(3) 0.025(3) 0.025(3) -0.002(2) -0.010(2) -0.012(3)
C555 0.096(8) 0.058(7) 0.119(10) 0.044(7) 0.033(8) -0.018(6)

loop_
_atom_type_symbol
_atom_type_description
_atom_type_scat_dispersion_real
_atom_type_scat_dispersion_imag
_atom_type_scat_source
C C 0.0033 0.0016 'International Tables Vol C Tables 4.2.6.8 and 6.1.1.4'
H H 0 0 'International Tables Vol C Tables 4.2.6.8 and 6.1.1.4'
F F 0.0171 0.0103 'International Tables Vol C Tables 4.2.6.8 and 6.1.1.4'
P P 0.1023 0.0942 'International Tables Vol C Tables 4.2.6.8 and 6.1.1.4'
Fe Fe 0.3463 0.8444 'International Tables Vol C Tables 4.2.6.8 and 6.1.1.4'
Ru Ru -1.2594 0.8363 'International Tables Vol C Tables 4.2.6.8 and 6.1.1.4'
O O 0.0106 0.006 'International Tables Vol C Tables 4.2.6.8 and 6.1.1.4'

loop_
_exptl_crystal_face_index_h
_exptl_crystal_face_index_k
_exptl_crystal_face_index_l
_exptl_crystal_face_perp_dist
1 0 0 0.184
-1 0 0 0.145
-1 4 4 0.248
2 -9 -10 0.323
-1 -2 4 0.322
1 6 -4 0.328
3 2 -12 0.328
1 6 6 0.238
-2 -11 -12 0.366
0 0 -1 0.368
2 1 1 0.187
2 1 3 0.26
-2 -1 -1 0.194
13 6 -5 0.207
6 15 14 0.217
5 10 -9 0.271
-6 -16 -17 0.339
2 3 3 0.191
-8 -12 -13 0.309
-2 -4 3 0.377

loop_
_geom_angle_atom_site_label_1
_geom_angle_atom_site_label_2
_geom_angle_atom_site_label_3
_geom_angle
C43 Ru1 C201 38.4(2)
C43 Ru1 C205 38.72(18)
C201 Ru1 C205 64.59(18)
C43 Ru1 C23 64.82(19)
C201 Ru1 C23 39.15(18)
C205 Ru1 C23 64.48(18)
C43 Ru1 C203 64.50(18)
C201 Ru1 C203 64.72(17)
C205 Ru1 C203 38.25(19)
C23 Ru1 C203 38.40(18)
C43 Ru1 C24 124.8(2)
C201 Ru1 C24 161.7(2)
C205 Ru1 C24 106.75(19)
C23 Ru1 C24 154.08(18)
C203 Ru1 C24 119.47(18)
C43 Ru1 C36 106.81(19)
C201 Ru1 C36 129.32(18)
C205 Ru1 C36 114.70(19)
C23 Ru1 C36 168.37(18)
C203 Ru1 C36 147.21(19)
C24 Ru1 C36 37.24(17)
C43 Ru1 C100 156.4(2)
C201 Ru1 C100 160.7(2)
C205 Ru1 C100 121.01(18)
C23 Ru1 C100 123.62(19)
C203 Ru1 C100 107.24(18)
C24 Ru1 C100 37.6(2)
C36 Ru1 C100 67.37(18)
C43 Ru1 C49 166.43(19)
C201 Ru1 C49 128.81(19)
C205 Ru1 C49 150.49(18)
C23 Ru1 C49 107.85(18)
C203 Ru1 C49 117.65(17)
C24 Ru1 C49 66.94(19)
C36 Ru1 C49 78.55(18)
C100 Ru1 C49 37.13(18)
C43 Ru1 C20 133.32(18)
C201 Ru1 C20 108.55(18)
C205 Ru1 C20 172.01(17)
C23 Ru1 C20 113.25(19)
C203 Ru1 C20 144.14(19)
C24 Ru1 C20 78.57(18)
C36 Ru1 C20 65.82(19)
C100 Ru1 C20 66.85(18)
C49 Ru1 C20 36.95(16)
C43 Ru1 C32 109.87(18)
C201 Ru1 C32 108.08(17)
C205 Ru1 C32 139.65(18)
C23 Ru1 C32 135.96(18)
C203 Ru1 C32 172.79(17)
C24 Ru1 C32 67.20(18)
C36 Ru1 C32 36.98(18)
C100 Ru1 C32 79.70(17)
C49 Ru1 C32 66.67(17)
C20 Ru1 C32 36.47(18)
C303 Ru2 C78 38.4(2)
C303 Ru2 C28 64.33(19)
C78 Ru2 C28 64.5(2)
C303 Ru2 C305 64.41(18)
C78 Ru2 C305 38.7(2)
C28 Ru2 C305 38.3(2)
C303 Ru2 C302 38.4(2)
C78 Ru2 C302 64.5(2)
C28 Ru2 C302 38.6(2)
C305 Ru2 C302 64.43(19)
C303 Ru2 C123 105.60(19)
C78 Ru2 C123 121.4(2)
C28 Ru2 C123 157.4(2)
C305 Ru2 C123 158.1(2)
C302 Ru2 C123 121.0(2)
C303 Ru2 C67 116.3(2)
C78 Ru2 C67 106.1(2)
C28 Ru2 C67 165.0(2)
C305 Ru2 C67 127.2(2)
C302 Ru2 C67 150.1(2)
C123 Ru2 C67 37.2(2)
C303 Ru2 C451 143.8(2)
C78 Ru2 C451 113.2(2)
C28 Ru2 C451 133.8(2)
C305 Ru2 C451 108.9(2)
C302 Ru2 C451 172.29(19)
C123 Ru2 C451 66.7(2)
C67 Ru2 C451 36.8(2)
C303 Ru2 C52 117.44(19)
C78 Ru2 C52 151.36(19)
C28 Ru2 C52 126.8(2)
C305 Ru2 C52 164.3(2)
C302 Ru2 C52 106.6(2)
C123 Ru2 C52 37.4(2)
C67 Ru2 C52 67.2(2)
C451 Ru2 C52 78.9(2)
C303 Ru2 C27 146.0(2)
C78 Ru2 C27 171.55(18)
C28 Ru2 C27 109.56(19)
C305 Ru2 C27 132.96(18)
C302 Ru2 C27 115.05(19)
C123 Ru2 C27 66.55(19)
C67 Ru2 C27 78.4(2)
C451 Ru2 C27 66.0(2)
C52 Ru2 C27 36.91(17)
C303 Ru2 C26 175.63(17)
C78 Ru2 C26 138.32(19)
C28 Ru2 C26 112.14(19)
C305 Ru2 C26 111.24(18)
C302 Ru2 C26 140.2(2)
C123 Ru2 C26 78.62(18)
C67 Ru2 C26 66.32(19)
C451 Ru2 C26 36.68(19)
C52 Ru2 C26 66.58(18)
C27 Ru2 C26 36.60(18)
C131 Fe3 C57 95.70(19)
C131 Fe3 C75 89.07(18)
C57 Fe3 C75 39.54(19)
C131 Fe3 C110 132.58(19)
C57 Fe3 C110 39.34(18)
C75 Fe3 C110 65.38(19)
C131 Fe3 C34 154.53(18)
C57 Fe3 C34 66.03(18)
C75 Fe3 C34 65.50(18)
C110 Fe3 C34 38.74(18)
C131 Fe3 C38 118.51(19)
C57 Fe3 C38 65.59(19)
C75 Fe3 C38 38.70(19)
C110 Fe3 C38 64.70(18)
C34 Fe3 C38 38.86(18)
C131 Fe3 P9 87.17(15)
C57 Fe3 P9 165.19(14)
C75 Fe3 P9 126.28(15)
C110 Fe3 P9 140.25(13)
C34 Fe3 P9 106.24(14)
C38 Fe3 P9 100.29(14)
C131 Fe3 P8 84.07(14)
C57 Fe3 P8 108.79(14)
C75 Fe3 P8 146.74(15)
C110 Fe3 P8 96.15(13)
C34 Fe3 P8 117.77(13)
C38 Fe3 P8 156.63(14)
P9 Fe3 P8 85.94(5)
C116 Fe4 C88 95.2(2)
C116 Fe4 C402 87.6(2)
C88 Fe4 C402 39.6(2)
C116 Fe4 C117 132.9(2)
C88 Fe4 C117 39.6(2)
C402 Fe4 C117 65.34(19)
C116 Fe4 C403 116.1(2)
C88 Fe4 C403 66.3(2)
C402 Fe4 C403 38.8(2)
C117 Fe4 C403 65.4(2)
C116 Fe4 C63 152.93(19)
C88 Fe4 C63 66.6(2)
C402 Fe4 C63 65.51(19)
C117 Fe4 C63 39.1(2)
C403 Fe4 C63 39.23(19)
C116 Fe4 P7 84.62(15)
C88 Fe4 P7 106.88(15)
C402 Fe4 P7 144.62(16)
C117 Fe4 P7 95.83(14)
C403 Fe4 P7 158.15(15)
C63 Fe4 P7 118.99(14)
C116 Fe4 P6 87.19(16)
C88 Fe4 P6 166.87(15)
C402 Fe4 P6 127.88(16)
C117 Fe4 P6 139.88(15)
C403 Fe4 P6 101.03(15)
C63 Fe4 P6 106.25(14)
P7 Fe4 P6 86.19(6)
F16 P5 F12 90.27(19)
F16 P5 F18 90.7(2)
F12 P5 F18 90.14(19)
F16 P5 F13 178.5(2)
F12 P5 F13 91.01(18)
F18 P5 F13 89.94(18)
F16 P5 F14 90.12(19)
F12 P5 F14 90.99(19)
F18 P5 F14 178.6(2)
F13 P5 F14 89.17(18)
F16 P5 F11 89.33(18)
F12 P5 F11 179.4(2)
F18 P5 F11 89.39(17)
F13 P5 F11 89.39(17)
F14 P5 F11 89.49(17)
C122 P6 C42 99.2(2)
C122 P6 C62 103.2(2)
C42 P6 C62 103.0(2)
C122 P6 Fe4 118.19(16)
C42 P6 Fe4 121.06(16)
C62 P6 Fe4 109.81(18)
C65 P7 C108 101.4(2)
C65 P7 C35 105.0(2)
C108 P7 C35 99.1(2)
C65 P7 Fe4 119.84(16)
C108 P7 Fe4 122.06(17)
C35 P7 Fe4 106.55(17)
C30 P8 C29 100.6(2)
C30 P8 C137 105.7(2)
C29 P8 C137 100.0(2)
C30 P8 Fe3 117.46(15)
C29 P8 Fe3 123.32(16)
C137 P8 Fe3 107.30(16)
C74 P9 C47 99.2(2)
C74 P9 C60 102.9(2)
C47 P9 C60 103.8(2)
C74 P9 Fe3 119.43(17)
C47 P9 Fe3 118.81(16)
C60 P9 Fe3 110.49(18)
F44 P10 F22 92.8(3)
F44 P10 F19 92.9(3)
F22 P10 F19 174.2(3)
F44 P10 F25 91.5(3)
F22 P10 F25 89.9(2)
F19 P10 F25 89.8(2)
F44 P10 F15 90.3(3)
F22 P10 F15 89.6(2)
F19 P10 F15 90.54(19)
F25 P10 F15 178.2(3)
F44 P10 F21 179.2(3)
F22 P10 F21 87.5(2)
F19 P10 F21 86.7(2)
F25 P10 F21 89.3(3)
F15 P10 F21 88.9(2)
C84 O17 C141 108.5(4)
C32 C20 C91 121.3(4)
C32 C20 C49 121.1(5)
C91 C20 C49 117.6(5)
C32 C20 Ru1 71.8(3)
C91 C20 Ru1 128.9(3)
C49 C20 Ru1 70.8(3)
C203 C23 C201 107.4(4)
C203 C23 C112 126.0(5)
C201 C23 C112 126.6(5)
C203 C23 Ru1 71.0(3)
C201 C23 Ru1 70.2(3)
C112 C23 Ru1 125.1(3)
C36 C24 C100 119.6(5)
C36 C24 Ru1 71.4(3)
C100 C24 Ru1 71.3(3)
C36 C24 H24 120.2
C100 C24 H24 120.2
Ru1 C24 H24 129.5
C87 C26 C451 120.1(5)
C87 C26 C27 122.4(5)
C451 C26 C27 117.3(4)
C87 C26 Ru2 135.9(3)
C451 C26 Ru2 68.1(3)
C27 C26 Ru2 70.5(3)
C82 C27 C52 118.6(5)
C82 C27 C26 120.2(4)
C52 C27 C26 121.2(5)
C82 C27 Ru2 128.6(4)
C52 C27 Ru2 70.7(3)
C26 C27 Ru2 72.9(3)
C305 C28 C302 108.5(5)
C305 C28 C152 125.9(5)
C302 C28 C152 125.6(5)
C305 C28 Ru2 70.9(3)
C302 C28 Ru2 71.2(3)
C152 C28 Ru2 125.4(4)
C126 C29 C127 118.5(4)
C126 C29 P8 120.5(4)
C127 C29 P8 120.9(4)
C37 C30 C61 117.7(5)
C37 C30 P8 119.9(4)
C61 C30 P8 122.0(4)
C144 C31 C122 120.8(5)
C144 C31 H31 119.6
C122 C31 H31 119.6
C36 C32 C46 121.1(5)
C36 C32 C20 117.1(4)
C46 C32 C20 121.7(5)
C36 C32 Ru1 68.0(3)
C46 C32 Ru1 133.3(3)
C20 C32 Ru1 71.7(3)
C136 O33 C94 108.1(4)
C110 C34 C38 107.3(4)
C110 C34 C64 126.5(4)
C38 C34 C64 124.7(4)
C110 C34 Fe3 70.3(3)
C38 C34 Fe3 70.8(3)
C64 C34 Fe3 135.5(3)
C62 C35 P7 106.8(3)
C24 C36 C32 122.8(5)
C24 C36 Ru1 71.4(3)
C32 C36 Ru1 75.0(3)
C24 C36 H36 118.6
C32 C36 H36 118.6
Ru1 C36 H36 127.2
C30 C37 C72 121.6(5)
C30 C37 H37 119.2
C72 C37 H37 119.2
C75 C38 C34 108.6(4)
C75 C38 C50 124.7(5)
C34 C38 C50 125.4(4)
C75 C38 Fe3 69.7(2)
C34 C38 Fe3 70.4(2)
C50 C38 Fe3 136.0(4)
C47 C39 C96 121.2(5)
C47 C39 H39 119.4
C96 C39 H39 119.4
C134 C40 C122 120.9(5)
C134 C40 H40 119.5
C122 C40 H40 119.5
C125 C42 C53 118.0(5)
C125 C42 P6 121.7(4)
C53 C42 P6 120.0(4)
C201 C43 C205 108.5(4)
C201 C43 C98 125.4(5)
C205 C43 C98 126.0(5)
C201 C43 Ru1 71.3(3)
C205 C43 Ru1 71.2(3)
C98 C43 Ru1 123.1(3)
C131 C46 C32 166.7(5)
C39 C47 C85 118.1(5)
C39 C47 P9 122.0(4)
C85 C47 P9 119.5(4)
C91 C48 C95 121.6(5)
C91 C48 H48 119.2
C95 C48 H48 119.2
C100 C49 C77 121.6(4)
C100 C49 C20 119.1(5)
C77 C49 C20 119.1(5)
C100 C49 Ru1 68.8(3)
C77 C49 Ru1 127.7(3)
C20 C49 Ru1 72.3(3)
C38 C50 H50A 109.5
C38 C50 H50B 109.5
H50A C50 H50B 109.5
C38 C50 H50C 109.5
H50A C50 H50C 109.5
H50B C50 H50C 109.5
C132 C51 C114 119.4(5)
C132 C51 H51 120.3
C114 C51 H51 120.3
C93 C52 C123 123.1(5)
C93 C52 C27 118.9(5)
C123 C52 C27 117.9(5)
C93 C52 Ru2 126.7(4)
C123 C52 Ru2 68.6(3)
C27 C52 Ru2 72.4(3)
C135 C53 C42 120.7(5)
C135 C53 H53 119.7
C42 C53 H53 119.7
C82 C54 C139 120.4(5)
C82 C54 H54 119.8
C139 C54 H54 119.8
C57 C56 H56A 109.5
C57 C56 H56B 109.5
H56A C56 H56B 109.5
C57 C56 H56C 109.5
H56A C56 H56C 109.5
H56B C56 H56C 109.5
C110 C57 C75 107.1(4)
C110 C57 C56 127.1(5)
C75 C57 C56 125.4(4)
C110 C57 Fe3 71.4(3)
C75 C57 Fe3 70.8(3)
C56 C57 Fe3 128.2(3)
C74 C58 C104 120.7(5)
C74 C58 H58 119.6
C104 C58 H58 119.6
C137 C60 P9 110.6(3)
C106 C61 C30 121.1(5)
C106 C61 H61 119.5
C30 C61 H61 119.5
C35 C62 P6 110.0(3)
C117 C63 C403 107.1(4)
C117 C63 C89 127.6(5)
C403 C63 C89 124.3(5)
C117 C63 Fe4 70.2(3)
C403 C63 Fe4 70.2(3)
C89 C63 Fe4 133.5(3)
C34 C64 H64A 109.5
C34 C64 H64B 109.5
H64A C64 H64B 109.5
C34 C64 H64C 109.5
H64A C64 H64C 109.5
H64B C64 H64C 109.5
C121 C65 C111 117.6(5)
C121 C65 P7 121.9(4)
C111 C65 P7 120.4(4)
C451 C67 C123 119.7(5)
C451 C67 Ru2 72.0(3)
C123 C67 Ru2 70.7(3)
C451 C67 H67 120.1
C123 C67 H67 120.1
Ru2 C67 H67 129.5
C111 C69 C124 120.0(6)
C111 C69 H69 120
C124 C69 H69 120
C75 C71 H71A 109.5
C75 C71 H71B 109.5
H71A C71 H71B 109.5
C75 C71 H71C 109.5
H71A C71 H71C 109.5
H71B C71 H71C 109.5
C115 C72 C37 119.2(5)
C115 C72 H72 120.4
C37 C72 H72 120.4
C133 C73 C74 121.0(5)
C133 C73 H73 119.5
C74 C73 H73 119.5
C58 C74 C73 118.3(5)
C58 C74 P9 121.7(4)
C73 C74 P9 119.9(4)
C38 C75 C57 108.2(4)
C38 C75 C71 126.3(5)
C57 C75 C71 125.0(5)
C38 C75 Fe3 71.6(3)
C57 C75 Fe3 69.6(3)
C71 C75 Fe3 131.1(3)
C101 C76 C84 101.7(4)
C101 C76 H76A 111.4
C84 C76 H76A 111.4
C101 C76 H76B 111.4
C84 C76 H76B 111.4
H76A C76 H76B 109.3
C95 C77 C49 121.1(5)
C95 C77 H77 119.5
C49 C77 H77 119.5
C303 C78 C305 107.8(5)
C303 C78 C145 126.3(5)
C305 C78 C145 125.8(5)
C303 C78 Ru2 70.7(3)
C305 C78 Ru2 71.2(3)
C145 C78 Ru2 126.6(4)
C92 C81 C90 120.0(5)
C92 C81 H81 120
C90 C81 H81 120
C54 C82 C27 120.0(5)
C54 C82 H82 120
C27 C82 H82 120
C135 C83 C107 119.4(5)
C135 C83 H83 120.3
C107 C83 H83 120.3
O17 C84 C76 106.5(4)
O17 C84 H84A 110.4
C76 C84 H84A 110.4
O17 C84 H84B 110.4
C76 C84 H84B 110.4
H84A C84 H84B 108.6
C143 C85 C47 120.6(5)
C143 C85 H85 119.7
C47 C85 H85 119.7
C116 C87 C26 163.5(5)
C402 C88 C117 106.7(5)
C402 C88 C138 125.3(5)
C117 C88 C138 127.7(5)
C402 C88 Fe4 71.3(3)
C117 C88 Fe4 71.5(3)
C138 C88 Fe4 126.5(4)
C63 C89 H89A 109.5
C63 C89 H89B 109.5
H89A C89 H89B 109.5
C63 C89 H89C 109.5
H89A C89 H89C 109.5
H89B C89 H89C 109.5
C120 C90 C81 120.2(5)
C120 C90 H90 119.9
C81 C90 H90 119.9
C48 C91 C20 120.3(5)
C48 C91 H91 119.9
C20 C91 H91 119.9
C81 C92 C105 119.8(5)
C81 C92 H92 120.1
C105 C92 H92 120.1
C139 C93 C52 121.2(5)
C139 C93 H93 119.4
C52 C93 H93 119.4
O33 C94 C150 105.1(5)
O33 C94 H94A 110.7
C150 C94 H94A 110.7
O33 C94 H94B 110.7
C150 C94 H94B 110.7
H94A C94 H94B 108.8
C77 C95 C48 120.3(5)
C77 C95 H95 119.8
C48 C95 H95 119.8
C113 C96 C39 120.1(5)
C113 C96 H96 120
C39 C96 H96 120
C121 C97 C124 120.8(6)
C121 C97 H97 119.6
C124 C97 H97 119.6
C43 C98 H98A 109.5
C43 C98 H98B 109.5
H98A C98 H98B 109.5
C43 C98 H98C 109.5
H98A C98 H98C 109.5
H98B C98 H98C 109.5
C24 C100 C49 120.2(4)
C24 C100 Ru1 71.1(3)
C49 C100 Ru1 74.1(3)
C24 C100 H100 119.9
C49 C100 H100 119.9
Ru1 C100 H100 126.9
C141 C101 C76 101.1(5)
C141 C101 H10A 111.6
C76 C101 H10A 111.6
C141 C101 H10B 111.6
C76 C101 H10B 111.6
H10A C101 H10B 109.4
C133 C102 C104 120.2(5)
C133 C102 H102 119.9
C104 C102 H102 119.9
C146 C103 C555 106.2(7)
C146 C103 H10C 110.5
C555 C103 H10C 110.5
C146 C103 H10D 110.5
C555 C103 H10D 110.5
H10C C103 H10D 108.7
C102 C104 C58 119.8(5)
C102 C104 H104 120.1
C58 C104 H104 120.1
C108 C105 C92 121.4(5)
C108 C105 H105 119.3
C92 C105 H105 119.3
C115 C106 C61 120.3(5)
C115 C106 H106 119.9
C61 C106 H106 119.9
C83 C107 C125 120.3(5)
C83 C107 H107 119.9
C125 C107 H107 119.9
C105 C108 C120 118.5(5)
C105 C108 P7 119.9(4)
C120 C108 P7 121.3(4)
C34 C110 C57 108.9(4)
C34 C110 C208 125.1(4)
C57 C110 C208 125.0(4)
C34 C110 Fe3 71.0(3)
C57 C110 Fe3 69.3(3)
C208 C110 Fe3 134.8(3)
C69 C111 C65 121.3(6)
C69 C111 H111 119.3
C65 C111 H111 119.3
C23 C112 H11A 109.5
C23 C112 H11B 109.5
H11A C112 H11B 109.5
C23 C112 H11C 109.5
H11A C112 H11C 109.5
H11B C112 H11C 109.5
C96 C113 C143 119.3(5)
C96 C113 H113 120.3
C143 C113 H113 120.3
C127 C114 C51 120.3(5)
C127 C114 H114 119.9
C51 C114 H114 119.9
C106 C115 C72 120.1(5)
C106 C115 H115 119.9
C72 C115 H115 119.9
C87 C116 Fe4 178.4(5)
C63 C117 C88 108.9(5)
C63 C117 C130 125.4(5)
C88 C117 C130 125.1(5)
C63 C117 Fe4 70.8(3)
C88 C117 Fe4 68.9(3)
C130 C117 Fe4 133.5(3)
C90 C120 C108 120.0(5)
C90 C120 H120 120
C108 C120 H120 120
C97 C121 C65 121.2(6)
C97 C121 H121 119.4
C65 C121 H121 119.4
C31 C122 C40 118.3(5)
C31 C122 P6 120.0(4)
C40 C122 P6 121.7(4)
C67 C123 C52 121.6(5)
C67 C123 Ru2 72.0(3)
C52 C123 Ru2 74.0(3)
C67 C123 H123 119.2
C52 C123 H123 119.2
Ru2 C123 H123 126.8
C97 C124 C69 119.1(6)
C97 C124 H124 120.5
C69 C124 H124 120.5
C107 C125 C42 121.1(5)
C107 C125 H125 119.4
C42 C125 H125 119.4
C132 C126 C29 120.7(5)
C132 C126 H126 119.7
C29 C126 H126 119.7
C114 C127 C29 120.6(5)
C114 C127 H127 119.7
C29 C127 H127 119.7
C117 C130 H13A 109.5
C117 C130 H13B 109.5
H13A C130 H13B 109.5
C117 C130 H13C 109.5
H13A C130 H13C 109.5
H13B C130 H13C 109.5
C46 C131 Fe3 177.0(4)
C51 C132 C126 120.6(5)
C51 C132 H132 119.7
C126 C132 H132 119.7
C102 C133 C73 120.0(5)
C102 C133 H133 120
C73 C133 H133 120
C40 C134 C140 119.2(5)
C40 C134 H134 120.4
C140 C134 H134 120.4
C83 C135 C53 120.5(5)
C83 C135 H135 119.8
C53 C135 H135 119.8
O33 C136 C147 107.1(5)
O33 C136 H13D 110.3
C147 C136 H13D 110.3
O33 C136 H13E 110.3
C147 C136 H13E 110.3
H13D C136 H13E 108.5
C60 C137 P8 107.4(3)
C88 C138 H13F 109.5
C88 C138 H13G 109.5
H13F C138 H13G 109.5
C88 C138 H13H 109.5
H13F C138 H13H 109.5
H13G C138 H13H 109.5
C93 C139 C54 121.0(5)
C93 C139 H139 119.5
C54 C139 H139 119.5
C144 C140 C134 120.6(5)
C144 C140 H140 119.7
C134 C140 H140 119.7
O17 C141 C101 106.6(4)
O17 C141 H14A 110.4
C101 C141 H14A 110.4
O17 C141 H14B 110.4
C101 C141 H14B 110.4
H14A C141 H14B 108.6
O151 C142 C146 108.2(7)
O151 C142 H14C 110.1
C146 C142 H14C 110.1
O151 C142 H14D 110.1
C146 C142 H14D 110.1
H14C C142 H14D 108.4
C113 C143 C85 120.6(5)
C113 C143 H143 119.7
C85 C143 H143 119.7
C140 C144 C31 120.1(5)
C140 C144 H144 119.9
C31 C144 H144 119.9
C78 C145 H14E 109.5
C78 C145 H14F 109.5
H14E C145 H14F 109.5
C78 C145 H14G 109.5
H14E C145 H14G 109.5
H14F C145 H14G 109.5
C103 C146 C142 105.9(7)
C103 C146 H14H 110.6
C142 C146 H14H 110.6
C103 C146 H14I 110.6
C142 C146 H14I 110.6
H14H C146 H14I 108.7
C136 C147 C150 102.9(5)
C136 C147 H14J 111.2
C150 C147 H14J 111.2
C136 C147 H14K 111.2
C150 C147 H14K 111.2
H14J C147 H14K 109.1
C94 C150 C147 100.1(5)
C94 C150 H15A 111.7
C147 C150 H15A 111.7
C94 C150 H15B 111.7
C147 C150 H15B 111.7
H15A C150 H15B 109.5
C142 O151 C555 104.8(8)
C28 C152 H15C 109.5
C28 C152 H15D 109.5
H15C C152 H15D 109.5
C28 C152 H15E 109.5
H15C C152 H15E 109.5
H15D C152 H15E 109.5
C402 C403 C63 108.3(5)
C402 C403 C404 126.6(5)
C63 C403 C404 124.1(5)
C402 C403 Fe4 70.4(3)
C63 C403 Fe4 70.6(3)
C404 C403 Fe4 133.9(4)
C203 C205 C43 108.0(4)
C203 C205 C206 125.7(5)
C43 C205 C206 126.2(5)
C203 C205 Ru1 71.2(3)
C43 C205 Ru1 70.1(3)
C206 C205 Ru1 127.2(3)
C205 C203 C23 108.4(4)
C205 C203 C204 125.6(5)
C23 C203 C204 125.9(5)
C205 C203 Ru1 70.6(3)
C23 C203 Ru1 70.6(3)
C204 C203 Ru1 125.7(3)
C110 C208 H20A 109.5
C110 C208 H20B 109.5
H20A C208 H20B 109.5
C110 C208 H20C 109.5
H20A C208 H20C 109.5
H20B C208 H20C 109.5
C403 C402 C88 108.9(5)
C403 C402 C401 126.1(5)
C88 C402 C401 124.9(5)
C403 C402 Fe4 70.9(3)
C88 C402 Fe4 69.0(3)
C401 C402 Fe4 129.8(4)
C78 C303 C302 108.9(4)
C78 C303 C304 125.9(5)
C302 C303 C304 125.2(5)
C78 C303 Ru2 70.8(3)
C302 C303 Ru2 71.8(3)
C304 C303 Ru2 123.8(4)
C43 C201 C23 107.6(4)
C43 C201 C202 127.2(5)
C23 C201 C202 125.2(5)
C43 C201 Ru1 70.4(3)
C23 C201 Ru1 70.6(3)
C202 C201 Ru1 123.9(3)
C303 C302 C28 107.0(5)
C303 C302 C301 127.7(5)
C28 C302 C301 125.3(5)
C303 C302 Ru2 69.8(3)
C28 C302 Ru2 70.3(3)
C301 C302 Ru2 126.7(4)
C203 C204 H20D 109.5
C203 C204 H20E 109.5
H20D C204 H20E 109.5
C203 C204 H20F 109.5
H20D C204 H20F 109.5
H20E C204 H20F 109.5
C403 C404 H40A 109.5
C403 C404 H40B 109.5
H40A C404 H40B 109.5
C403 C404 H40C 109.5
H40A C404 H40C 109.5
H40B C404 H40C 109.5
C201 C202 H20G 109.5
C201 C202 H20H 109.5
H20G C202 H20H 109.5
C201 C202 H20I 109.5
H20G C202 H20I 109.5
H20H C202 H20I 109.5
C402 C401 H40D 109.5
C402 C401 H40E 109.5
H40D C401 H40E 109.5
C402 C401 H40F 109.5
H40D C401 H40F 109.5
H40E C401 H40F 109.5
C28 C305 C78 107.8(5)
C28 C305 C306 125.9(5)
C78 C305 C306 126.3(5)
C28 C305 Ru2 70.8(3)
C78 C305 Ru2 70.1(3)
C306 C305 Ru2 125.7(4)
C205 C206 H20J 109.5
C205 C206 H20K 109.5
H20J C206 H20K 109.5
C205 C206 H20L 109.5
H20J C206 H20L 109.5
H20K C206 H20L 109.5
C305 C306 H30A 109.5
C305 C306 H30B 109.5
H30A C306 H30B 109.5
C305 C306 H30C 109.5
H30A C306 H30C 109.5
H30B C306 H30C 109.5
C303 C304 H30D 109.5
C303 C304 H30E 109.5
H30D C304 H30E 109.5
C303 C304 H30F 109.5
H30D C304 H30F 109.5
H30E C304 H30F 109.5
C302 C301 H30G 109.5
C302 C301 H30H 109.5
H30G C301 H30H 109.5
C302 C301 H30I 109.5
H30G C301 H30I 109.5
H30H C301 H30I 109.5
C67 C451 C26 122.1(5)
C67 C451 Ru2 71.1(3)
C26 C451 Ru2 75.3(3)
C67 C451 H451 118.9
C26 C451 H451 118.9
Ru2 C451 H451 126.7
C103 C555 O151 109.1(8)
C103 C555 H55A 109.9
O151 C555 H55A 109.9
C103 C555 H55B 109.9
O151 C555 H55B 109.9
H55A C555 H55B 108.3

loop_
_geom_bond_atom_site_label_1
_geom_bond_atom_site_label_2
_geom_bond_distance
Ru1 C43 2.163(4)
Ru1 C201 2.174(4)
Ru1 C205 2.177(5)
Ru1 C23 2.180(5)
Ru1 C203 2.185(5)
Ru1 C24 2.207(5)
Ru1 C36 2.208(5)
Ru1 C100 2.210(4)
Ru1 C49 2.279(5)
Ru1 C20 2.298(5)
Ru1 C32 2.299(5)
Ru2 C303 2.160(5)
Ru2 C78 2.161(5)
Ru2 C28 2.174(5)
Ru2 C305 2.176(5)
Ru2 C302 2.186(5)
Ru2 C123 2.198(5)
Ru2 C67 2.215(6)
Ru2 C451 2.227(6)
Ru2 C52 2.269(5)
Ru2 C27 2.290(5)
Ru2 C26 2.321(5)
Fe3 C131 1.906(5)
Fe3 C57 2.108(5)
Fe3 C75 2.124(4)
Fe3 C110 2.136(5)
Fe3 C34 2.144(4)
Fe3 C38 2.149(4)
Fe3 P9 2.1726(15)
Fe3 P8 2.1809(14)
Fe4 C116 1.884(5)
Fe4 C88 2.096(5)
Fe4 C402 2.127(5)
Fe4 C117 2.131(5)
Fe4 C403 2.134(5)
Fe4 C63 2.139(5)
Fe4 P7 2.1841(14)
Fe4 P6 2.1893(16)
P5 F16 1.594(3)
P5 F12 1.598(4)
P5 F18 1.601(3)
P5 F13 1.606(3)
P5 F14 1.607(3)
P5 F11 1.617(3)
P6 C122 1.841(5)
P6 C42 1.855(5)
P6 C62 1.879(5)
P7 C65 1.840(5)
P7 C108 1.844(5)
P7 C35 1.860(5)
P8 C30 1.836(5)
P8 C29 1.847(5)
P8 C137 1.859(5)
P9 C74 1.841(5)
P9 C47 1.849(5)
P9 C60 1.884(5)
P10 F44 1.518(5)
P10 F22 1.581(4)
P10 F19 1.583(4)
P10 F25 1.593(4)
P10 F15 1.615(4)
P10 F21 1.639(4)
O17 C84 1.433(6)
O17 C141 1.442(7)
C20 C32 1.439(7)
C20 C91 1.444(7)
C20 C49 1.451(6)
C23 C203 1.436(7)
C23 C201 1.459(7)
C23 C112 1.501(8)
C24 C36 1.409(7)
C24 C100 1.425(8)
C24 H24 0.95
C26 C87 1.423(7)
C26 C451 1.434(8)
C26 C27 1.448(7)
C27 C82 1.443(8)
C27 C52 1.444(7)
C28 C305 1.426(8)
C28 C302 1.440(8)
C28 C152 1.501(8)
C29 C126 1.392(7)
C29 C127 1.398(7)
C30 C37 1.391(7)
C30 C61 1.395(7)
C31 C144 1.391(7)
C31 C122 1.394(7)
C31 H31 0.95
C32 C36 1.432(7)
C32 C46 1.436(7)
O33 C136 1.433(7)
O33 C94 1.443(7)
C34 C110 1.420(7)
C34 C38 1.428(7)
C34 C64 1.501(7)
C35 C62 1.541(8)
C36 H36 0.95
C37 C72 1.394(7)
C37 H37 0.95
C38 C75 1.416(7)
C38 C50 1.508(7)
C39 C47 1.392(7)
C39 C96 1.396(7)
C39 H39 0.95
C40 C134 1.391(7)
C40 C122 1.407(7)
C40 H40 0.95
C42 C125 1.394(7)
C42 C53 1.398(7)
C43 C201 1.425(7)
C43 C205 1.439(7)
C43 C98 1.514(7)
C46 C131 1.223(7)
C47 C85 1.398(7)
C48 C91 1.371(8)
C48 C95 1.416(8)
C48 H48 0.95
C49 C100 1.430(7)
C49 C77 1.434(8)
C50 H50A 0.98
C50 H50B 0.98
C50 H50C 0.98
C51 C132 1.381(8)
C51 C114 1.391(8)
C51 H51 0.95
C52 C93 1.414(8)
C52 C123 1.433(8)
C53 C135 1.395(7)
C53 H53 0.95
C54 C82 1.369(8)
C54 C139 1.429(8)
C54 H54 0.95
C56 C57 1.497(7)
C56 H56A 0.98
C56 H56B 0.98
C56 H56C 0.98
C57 C110 1.429(7)
C57 C75 1.432(7)
C58 C74 1.393(7)
C58 C104 1.396(8)
C58 H58 0.95
C60 C137 1.550(7)
C61 C106 1.389(8)
C61 H61 0.95
C63 C117 1.427(8)
C63 C403 1.435(7)
C63 C89 1.492(7)
C64 H64A 0.98
C64 H64B 0.98
C64 H64C 0.98
C65 C121 1.390(8)
C65 C111 1.392(7)
C67 C451 1.404(8)
C67 C123 1.409(8)
C67 H67 0.95
C69 C111 1.386(8)
C69 C124 1.387(9)
C69 H69 0.95
C71 C75 1.495(7)
C71 H71A 0.98
C71 H71B 0.98
C71 H71C 0.98
C72 C115 1.389(8)
C72 H72 0.95
C73 C133 1.389(7)
C73 C74 1.396(7)
C73 H73 0.95
C76 C101 1.518(8)
C76 C84 1.520(8)
C76 H76A 0.99
C76 H76B 0.99
C77 C95 1.355(8)
C77 H77 0.95
C78 C303 1.423(7)
C78 C305 1.437(7)
C78 C145 1.507(8)
C81 C92 1.376(8)
C81 C90 1.397(8)
C81 H81 0.95
C82 H82 0.95
C83 C135 1.380(8)
C83 C107 1.386(8)
C83 H83 0.95
C84 H84A 0.99
C84 H84B 0.99
C85 C143 1.392(7)
C85 H85 0.95
C87 C116 1.217(7)
C88 C402 1.431(8)
C88 C117 1.433(7)
C88 C138 1.494(8)
C89 H89A 0.98
C89 H89B 0.98
C89 H89C 0.98
C90 C120 1.389(8)
C90 H90 0.95
C91 H91 0.95
C92 C105 1.389(7)
C92 H92 0.95
C93 C139 1.352(9)
C93 H93 0.95
C94 C150 1.512(9)
C94 H94A 0.99
C94 H94B 0.99
C95 H95 0.95
C96 C113 1.383(8)
C96 H96 0.95
C97 C121 1.377(8)
C97 C124 1.378(9)
C97 H97 0.95
C98 H98A 0.98
C98 H98B 0.98
C98 H98C 0.98
C100 H100 0.95
C101 C141 1.515(8)
C101 H10A 0.99
C101 H10B 0.99
C102 C133 1.380(8)
C102 C104 1.385(8)
C102 H102 0.95
C103 C146 1.419(11)
C103 C555 1.433(16)
C103 H10C 0.99
C103 H10D 0.99
C104 H104 0.95
C105 C108 1.388(7)
C105 H105 0.95
C106 C115 1.373(8)
C106 H106 0.95
C107 C125 1.388(8)
C107 H107 0.95
C108 C120 1.407(7)
C110 C208 1.509(7)
C111 H111 0.95
C112 H11A 0.98
C112 H11B 0.98
C112 H11C 0.98
C113 C143 1.389(8)
C113 H113 0.95
C114 C127 1.383(8)
C114 H114 0.95
C115 H115 0.95
C117 C130 1.505(7)
C120 H120 0.95
C121 H121 0.95
C123 H123 0.95
C124 H124 0.95
C125 H125 0.95
C126 C132 1.384(7)
C126 H126 0.95
C127 H127 0.95
C130 H13A 0.98
C130 H13B 0.98
C130 H13C 0.98
C132 H132 0.95
C133 H133 0.95
C134 C140 1.393(7)
C134 H134 0.95
C135 H135 0.95
C136 C147 1.513(8)
C136 H13D 0.99
C136 H13E 0.99
C138 H13F 0.98
C138 H13G 0.98
C138 H13H 0.98
C139 H139 0.95
C140 C144 1.375(8)
C140 H140 0.95
C141 H14A 0.99
C141 H14B 0.99
C142 O151 1.430(10)
C142 C146 1.511(9)
C142 H14C 0.99
C142 H14D 0.99
C143 H143 0.95
C144 H144 0.95
C145 H14E 0.98
C145 H14F 0.98
C145 H14G 0.98
C146 H14H 0.99
C146 H14I 0.99
C147 C150 1.526(9)
C147 H14J 0.99
C147 H14K 0.99
C150 H15A 0.99
C150 H15B 0.99
O151 C555 1.480(14)
C152 H15C 0.98
C152 H15D 0.98
C152 H15E 0.98
C403 C402 1.414(8)
C403 C404 1.504(8)
C205 C203 1.429(7)
C205 C206 1.500(7)
C203 C204 1.510(7)
C208 H20A 0.98
C208 H20B 0.98
C208 H20C 0.98
C402 C401 1.504(7)
C303 C302 1.430(8)
C303 C304 1.507(7)
C201 C202 1.504(7)
C302 C301 1.493(8)
C204 H20D 0.98
C204 H20E 0.98
C204 H20F 0.98
C404 H40A 0.98
C404 H40B 0.98
C404 H40C 0.98
C202 H20G 0.98
C202 H20H 0.98
C202 H20I 0.98
C401 H40D 0.98
C401 H40E 0.98
C401 H40F 0.98
C305 C306 1.504(7)
C206 H20J 0.98
C206 H20K 0.98
C206 H20L 0.98
C306 H30A 0.98
C306 H30B 0.98
C306 H30C 0.98
C304 H30D 0.98
C304 H30E 0.98
C304 H30F 0.98
C301 H30G 0.98
C301 H30H 0.98
C301 H30I 0.98
C451 H451 0.95
C555 H55A 0.99
C555 H55B 0.99
